data_7248214
loop_
_publ_author_name
'Lozan\<ci\'c, Ana'
'Burazer, Sanja'
'Renka, Sanja'
'Mol\<canov, Kre\<simir'
'Mol\<canov, Lidija'
'Juri\'c, Marijana'

_publ_section_title
;
 Proton transport in oxalate compounds of iron(iii) containing
 (alkyl)ammonium cations: the influence of the density of hydrogen bonds
 on conductivity
;
_journal_issue 13
_journal_name_full CrystEngComm
_journal_page_first 1892
_journal_page_last 1901
_journal_paper_doi 10.1039/D3CE01267K
_journal_volume 26
_journal_year 2024
_chemical_formula_moiety 'C2 H2 Cl3 Fe O5, H2 O, 2(H4 N)'
_chemical_formula_sum 'C2 H12 Cl3 Fe N2 O6'
_chemical_formula_weight 322.34
_space_group_IT_number 11
_space_group_name_Hall '-P 2yb'
_space_group_name_H-M_alt 'P 1 21/m 1'
_symmetry_cell_setting monoclinic
_symmetry_space_group_name_Hall '-P 2yb'
_symmetry_space_group_name_H-M 'P 1 21/m 1'
_atom_sites_solution_hydrogens difmap
_audit_creation_date 2022-03-14T12:46:14-00:00
_audit_creation_method 'WinGX routine CIF_UPDATE'
_audit_update_record
;
2022-06-09 deposited with the CCDC.	2024-02-23 downloaded from the CCDC.
;
_cell_angle_alpha 90
_cell_angle_beta 114.109(5)
_cell_angle_gamma 90
_cell_formula_units_Z 2
_cell_length_a 9.0027(3)
_cell_length_b 7.5270(2)
_cell_length_c 9.0306(4)
_cell_measurement_reflns_used 2710
_cell_measurement_temperature 293(2)
_cell_measurement_theta_max 75.614
_cell_measurement_theta_min 5.368
_cell_volume 558.56(4)
_computing_cell_refinement 'CrysAlisPro 1.171.39.46 (Rigaku OD, 2018)'
_computing_data_collection 'CrysAlisPro 1.171.39.46 (Rigaku OD, 2018)'
_computing_data_reduction 'CrysAlisPro 1.171.39.46 (Rigaku OD, 2018)'
_computing_structure_refinement 'SHELXL-2017/1 (Sheldrick, 2017)'
_diffrn_ambient_temperature 293(2)
_diffrn_detector_area_resol_mean 10.4323
_diffrn_measured_fraction_theta_full 0.999
_diffrn_measured_fraction_theta_max 0.993
_diffrn_measurement_device_type 'Xcalibur, Ruby, Nova'
_diffrn_measurement_method '\w scans'
_diffrn_radiation_monochromator mirror
_diffrn_radiation_type CuK\a
_diffrn_radiation_wavelength 1.54184
_diffrn_reflns_av_R_equivalents 0.0848
_diffrn_reflns_av_unetI/netI 0.0457
_diffrn_reflns_Laue_measured_fraction_full 0.999
_diffrn_reflns_Laue_measured_fraction_max 0.993
_diffrn_reflns_limit_h_max 11
_diffrn_reflns_limit_h_min -11
_diffrn_reflns_limit_k_max 9
_diffrn_reflns_limit_k_min -6
_diffrn_reflns_limit_l_max 11
_diffrn_reflns_limit_l_min -11
_diffrn_reflns_number 3912
_diffrn_reflns_point_group_measured_fraction_full 0.999
_diffrn_reflns_point_group_measured_fraction_max 0.993
_diffrn_reflns_theta_full 67.684
_diffrn_reflns_theta_max 75.793
_diffrn_reflns_theta_min 5.366
_diffrn_source 'micro-focus sealed X-ray tube'
_exptl_absorpt_coefficient_mu 17.573
_exptl_absorpt_correction_T_max 1
_exptl_absorpt_correction_T_min 0.0047
_exptl_absorpt_correction_type multi-scan
_exptl_absorpt_process_details
;
        CrysAlisPro 1.171.39.46 (Rigaku Oxford Diffraction, 2018)
        Empirical absorption correction using spherical harmonics,
 implemented in SCALE3 ABSPACK scaling algorithm.
;
_exptl_crystal_colour yellow
_exptl_crystal_density_diffrn 1.917
_exptl_crystal_description prism
_exptl_crystal_F_000 326
_exptl_crystal_size_max 0.19
_exptl_crystal_size_mid 0.13
_exptl_crystal_size_min 0.10
_refine_diff_density_max 1.665
_refine_diff_density_min -1.115
_refine_diff_density_rms 0.214
_refine_ls_extinction_method none
_refine_ls_goodness_of_fit_ref 1.149
_refine_ls_hydrogen_treatment mixed
_refine_ls_matrix_type full
_refine_ls_number_parameters 92
_refine_ls_number_reflns 1249
_refine_ls_number_restraints 17
_refine_ls_restrained_S_all 1.166
_refine_ls_R_factor_all 0.0831
_refine_ls_R_factor_gt 0.079
_refine_ls_shift/su_max 0.007
_refine_ls_shift/su_mean 0.001
_refine_ls_structure_factor_coef Fsqd
_refine_ls_weighting_details 'w=1/[\s^2^(Fo^2^)+(0.1706P)^2^+0.0193P] where P=(Fo^2^+2Fc^2^)/3'
_refine_ls_weighting_scheme calc
_refine_ls_wR_factor_ref 0.2251
_reflns_number_gt 1154
_reflns_number_total 1249
_reflns_threshold_expression 'I > 2\s(I)'
_cod_data_source_file d3ce01267k2.cif
_cod_data_source_block marijana_zuco_nh4_29
_cod_depositor_comments 'Adding full bibliography for 7248214--7248217.cif.'
_cod_original_sg_symbol_H-M 'P 21/m'
_cod_database_code 7248214

loop_
_space_group_symop_id
_space_group_symop_operation_xyz
1 x,y,z
2 -x,1/2+y,-z
3 -x,-y,-z
4 x,1/2-y,z

loop_
_atom_site_label
_atom_site_fract_x
_atom_site_fract_y
_atom_site_fract_z
_atom_site_U_iso_or_equiv
_atom_site_adp_type
_atom_site_calc_flag
_atom_site_occupancy
_atom_site_disorder_assembly
_atom_site_disorder_group
_atom_site_type_symbol
Fe1 0.32848(10) 0.25 0.78524(10) 0.0287(4) Uani d 1 . . Fe
Cl1 0.16753(15) 0.01293(18) 0.79689(15) 0.0448(5) Uani d 1 . . Cl
Cl2 0.2118(2) 0.25 0.50127(19) 0.0501(6) Uani d 1 . . Cl
O1 0.5094(4) 0.0777(5) 0.7992(4) 0.0366(8) Uani d 1 . . O
O2 0.7600(5) 0.0687(7) 0.8052(6) 0.0561(12) Uani d 1 . . O
O3 0.4316(7) 0.25 1.0402(6) 0.0450(12) Uani d 1 . . O
H3A 0.475(8) 0.161(8) 1.118(8) 0.067 Uiso d 1 . . H
C1 0.6410(5) 0.1495(7) 0.8022(5) 0.0363(11) Uani d 1 . . C
N1 0.9326(7) -0.25 0.9229(8) 0.0415(13) Uani d 1 . . N
H1A 1.004(8) -0.25 0.870(9) 0.062 Uiso d 1 . . H
H1B 0.999(8) -0.25 1.034(3) 0.062 Uiso d 1 . . H
H1C 0.875(6) -0.142(5) 0.894(7) 0.062 Uiso d 1 . . H
N2 0.4819(10) -0.25 0.5780(11) 0.084(4) Uani d 1 . . N
H2A 0.546(8) -0.150(8) 0.631(9) 0.126 Uiso d 1 . . H
H2B 0.461(15) -0.25 0.468(4) 0.126 Uiso d 1 . . H
H2C 0.384(8) -0.25 0.590(15) 0.126 Uiso d 1 . . H
O4 0.8517(9) 0.25 0.5307(10) 0.085(3) Uani d 1 . . O
H4A 0.975041 0.25 0.620296 0.127 Uiso d 1 . . H
H4B 0.802(6) 0.25 0.606(6) 0.127 Uiso d 1 . . H

loop_
_atom_site_aniso_label
_atom_site_aniso_U_11
_atom_site_aniso_U_22
_atom_site_aniso_U_33
_atom_site_aniso_U_12
_atom_site_aniso_U_13
_atom_site_aniso_U_23
Fe1 0.0291(6) 0.0263(7) 0.0322(6) 0 0.0141(4) 0
Cl1 0.0470(7) 0.0414(8) 0.0498(7) -0.0154(5) 0.0236(6) -0.0035(5)
Cl2 0.0461(9) 0.0730(14) 0.0310(8) 0 0.0156(7) 0
O1 0.0365(16) 0.0270(17) 0.0482(18) 0.0017(12) 0.0193(13) 0.0000(14)
O2 0.052(2) 0.058(3) 0.071(3) 0.0213(19) 0.039(2) 0.018(2)
O3 0.066(3) 0.033(3) 0.027(2) 0 0.011(2) 0
C1 0.035(2) 0.042(3) 0.035(2) 0.0059(18) 0.0174(16) 0.0068(19)
N1 0.038(3) 0.031(3) 0.057(3) 0 0.021(3) 0
N2 0.045(4) 0.155(12) 0.057(5) 0 0.025(4) 0
O4 0.060(4) 0.132(9) 0.065(4) 0 0.030(3) 0

loop_
_atom_type_symbol
_atom_type_description
_atom_type_scat_dispersion_real
_atom_type_scat_dispersion_imag
_atom_type_scat_source
C C 0.0181 0.0091 'International Tables Vol C Tables 4.2.6.8 and 6.1.1.4'
H H 0 0 'International Tables Vol C Tables 4.2.6.8 and 6.1.1.4'
N N 0.0311 0.018 'International Tables Vol C Tables 4.2.6.8 and 6.1.1.4'
O O 0.0492 0.0322 'International Tables Vol C Tables 4.2.6.8 and 6.1.1.4'
Fe Fe -1.1336 3.1974 'International Tables Vol C Tables 4.2.6.8 and 6.1.1.4'
Cl Cl 0.3639 0.7018 'International Tables Vol C Tables 4.2.6.8 and 6.1.1.4'

loop_
_geom_angle_atom_site_label_1
_geom_angle_atom_site_label_2
_geom_angle_atom_site_label_3
_geom_angle
_geom_angle_site_symmetry_1
_geom_angle_site_symmetry_3
_geom_angle_publ_flag
O1 Fe1 O3 87.02(17) . . ?
O1 Fe1 Cl1 90.35(10) . . ?
O3 Fe1 Cl1 87.43(12) . . ?
O1 Fe1 Cl2 93.28(11) . . ?
O3 Fe1 Cl2 179.61(17) . . ?
Cl1 Fe1 Cl2 92.32(5) . . ?
C1 O1 Fe1 115.9(3) . . ?
Fe1 O3 H3A 133(5) . . ?
O2 C1 O1 125.4(5) . . ?
H1A N1 H1B 106(4) . . ?
H1A N1 H1C 106(3) . . ?
H1B N1 H1C 110(4) . . ?
H2A N2 H2B 111(4) . . ?
H2A N2 H2C 110(4) . . ?
H2B N2 H2C 110(5) . . ?
H4A O4 H4B 96(4) . . ?

loop_
_geom_bond_atom_site_label_1
_geom_bond_atom_site_label_2
_geom_bond_site_symmetry_2
_geom_bond_distance
_geom_bond_publ_flag
Fe1 O1 . 2.045(3) ?
Fe1 O3 . 2.102(5) ?
Fe1 Cl1 . 2.3280(13) ?
Fe1 Cl2 . 2.3407(18) ?
O1 C1 . 1.293(6) ?
O2 C1 . 1.222(6) ?
O3 H3A . 0.93(2) ?
N1 H1A . 0.941(19) ?
N1 H1B . 0.94(2) ?
N1 H1C . 0.939(19) ?
N2 H2A . 0.950(19) ?
N2 H2B . 0.93(2) ?
N2 H2C . 0.93(2) ?
O4 H4A . 1.074(7) ?
O4 H4B . 0.95(2) ?

loop_
_geom_torsion_atom_site_label_1
_geom_torsion_atom_site_label_2
_geom_torsion_atom_site_label_3
_geom_torsion_atom_site_label_4
_geom_torsion
_geom_torsion_site_symmetry_1
_geom_torsion_site_symmetry_2
_geom_torsion_site_symmetry_3
_geom_torsion_site_symmetry_4
_geom_torsion_publ_flag
Fe1 O1 C1 O2 -177.6(4) . . . . ?
Fe1 O1 C1 C1 2.6(3) . . . 4_565 ?
